data_1556607
loop_
_publ_author_name
'Langley, S.K.'
'Vignesh, K.R.'
'Holton, K.'
'Benjamin, S.'
'Hix, G.B.'
'Phonsri, W.'
'Moubaraki, B.'
'Murray, K.S.'
'Rajaraman, G.'

_publ_section_title
;
 Mononuclear Dysprosium(III) Complexes with Triphenylphosphine Oxide
 Ligands: Controlling the Coordination Environment and Magnetic Anisotropy
;
_journal_name_full Inorganics
_journal_page_first 61
_journal_paper_doi 10.3390/inorganics6020061
_journal_volume 6
_journal_year 2018
_chemical_formula_sum 'C60 H57 Dy N3 O14 P3'
_chemical_formula_weight 1299.50
_space_group_IT_number 14
_space_group_name_Hall '-P 2yn'
_space_group_name_H-M_alt 'P 1 21/n 1'
_symmetry_cell_setting monoclinic
_symmetry_space_group_name_H-M 'P 1 21/n 1'
_atom_sites_solution_hydrogens geom
_atom_sites_solution_primary direct
_atom_sites_solution_secondary difmap
_cell_angle_alpha 90.00
_cell_angle_beta 94.95(3)
_cell_angle_gamma 90.00
_cell_formula_units_Z 4
_cell_length_a 11.040(2)
_cell_length_b 19.136(4)
_cell_length_c 27.568(6)
_cell_measurement_reflns_used 8976
_cell_measurement_temperature 123(2)
_cell_measurement_theta_max 28.11
_cell_measurement_theta_min 2.01
_cell_volume 5802(2)
_computing_cell_refinement 'Bruker Apex2 V2.0'
_computing_data_collection 'Bruker Apex2 V2.0'
_computing_data_reduction 'Bruker Apex2 V2.0'
_computing_molecular_graphics X-Seed
_computing_publication_material CIFTAB
_computing_structure_refinement 'SHELXL-97 (Sheldrick, 1997)'
_computing_structure_solution 'SHELXS-97 (Sheldrick, 1990)'
_diffrn_ambient_temperature 123(2)
_diffrn_measured_fraction_theta_full 0.988
_diffrn_measured_fraction_theta_max 0.988
_diffrn_measurement_device_type 'APEX X8'
_diffrn_measurement_method 'scans in phi and omega'
_diffrn_radiation_monochromator graphite
_diffrn_radiation_source 'fine-focus sealed tube'
_diffrn_radiation_type MoK\a
_diffrn_radiation_wavelength 0.71073
_diffrn_reflns_av_R_equivalents 0.0466
_diffrn_reflns_av_sigmaI/netI 0.0266
_diffrn_reflns_limit_h_max 14
_diffrn_reflns_limit_h_min -14
_diffrn_reflns_limit_k_max 25
_diffrn_reflns_limit_k_min -25
_diffrn_reflns_limit_l_max 36
_diffrn_reflns_limit_l_min -36
_diffrn_reflns_number 94316
_diffrn_reflns_theta_full 27.90
_diffrn_reflns_theta_max 27.90
_diffrn_reflns_theta_min 1.30
_exptl_absorpt_coefficient_mu 1.439
_exptl_absorpt_correction_T_max 0.866
_exptl_absorpt_correction_T_min 0.602
_exptl_absorpt_correction_type multi-scan
_exptl_absorpt_process_details SADABS
_exptl_crystal_colour colourless
_exptl_crystal_density_diffrn 1.488
_exptl_crystal_density_method 'not measured'
_exptl_crystal_description block
_exptl_crystal_F_000 2644
_exptl_crystal_size_max 0.4
_exptl_crystal_size_mid 0.3
_exptl_crystal_size_min 0.1
_refine_diff_density_max 0.808
_refine_diff_density_min -1.486
_refine_diff_density_rms 0.099
_refine_ls_extinction_method none
_refine_ls_goodness_of_fit_ref 1.047
_refine_ls_hydrogen_treatment mixed
_refine_ls_matrix_type full
_refine_ls_number_parameters 734
_refine_ls_number_reflns 13724
_refine_ls_number_restraints 0
_refine_ls_restrained_S_all 1.047
_refine_ls_R_factor_all 0.0321
_refine_ls_R_factor_gt 0.0312
_refine_ls_shift/su_max 0.003
_refine_ls_shift/su_mean 0.000
_refine_ls_structure_factor_coef Fsqd
_refine_ls_weighting_details 'calc w=1/[\s^2^(Fo^2^)+(0.0410P)^2^+8.7578P] where P=(Fo^2^+2Fc^2^)/3'
_refine_ls_weighting_scheme calc
_refine_ls_wR_factor_gt 0.0826
_refine_ls_wR_factor_ref 0.0833
_reflns_number_gt 13141
_reflns_number_total 13724
_reflns_threshold_expression >2sigma(I)
_cod_data_source_file 1-__Dy_OPPh3__NO3_3_.cif
_cod_data_source_block 1
_cod_depositor_comments
;
The following automatic conversions were performed:

data item '_symmetry_cell_setting' value 'Monoclinic' was changed to
'monoclinic' in accordance with the built-in table derived from the
CIF Core dictionary named 'cif_core.dic' version 2.4.5 last updated
on 2014-11-21.

Automatic conversion script
Id: cif_fix_values 6909 2019-04-08 15:41:33Z antanas 
;
_cod_original_sg_symbol_H-M p2(1)/n
_cod_database_code 1556607

loop_
_symmetry_equiv_pos_as_xyz
'x, y, z'
'-x+1/2, y+1/2, -z+1/2'
'-x, -y, -z'
'x-1/2, -y-1/2, z-1/2'

loop_
_atom_site_label
_atom_site_type_symbol
_atom_site_fract_x
_atom_site_fract_y
_atom_site_fract_z
_atom_site_U_iso_or_equiv
_atom_site_adp_type
_atom_site_occupancy
_atom_site_symmetry_multiplicity
_atom_site_calc_flag
_atom_site_refinement_flags
_atom_site_disorder_assembly
_atom_site_disorder_group
Dy1 Dy 0.599593(8) 0.248517(4) 0.134282(3) 0.01145(4) Uani 1 1 d . . .
P1 P 0.58238(4) 0.29973(3) 0.264374(17) 0.01277(9) Uani 1 1 d . . .
P2 P 0.26337(5) 0.25864(3) 0.12002(2) 0.01388(10) Uani 1 1 d . . .
P3 P 0.61757(4) 0.30009(3) 0.002813(17) 0.01264(9) Uani 1 1 d . . .
O1 O 0.55933(13) 0.27676(8) 0.21219(5) 0.0158(3) Uani 1 1 d . . .
O1S O 0.11114(16) 0.11995(10) 0.34575(6) 0.0279(4) Uani 1 1 d . . .
O2 O 0.39717(13) 0.26779(8) 0.11475(5) 0.0152(3) Uani 1 1 d . . .
O2S O 0.8553(4) -0.07918(17) 0.10572(10) 0.0875(11) Uani 1 1 d . . .
O3 O 0.61880(13) 0.28043(8) 0.05571(5) 0.0162(3) Uani 1 1 d . . .
O4 O 0.53050(17) 0.13610(9) 0.16465(6) 0.0281(4) Uani 1 1 d . . .
O5 O 0.53125(17) 0.14331(9) 0.08691(6) 0.0269(4) Uani 1 1 d . . .
O6 O 0.46386(18) 0.04882(9) 0.11929(7) 0.0333(4) Uani 1 1 d . . .
O7 O 0.78485(16) 0.18918(10) 0.11198(6) 0.0295(4) Uani 1 1 d . . .
O8 O 0.76827(15) 0.19794(9) 0.18891(6) 0.0246(3) Uani 1 1 d . . .
O9 O 0.9277(2) 0.14750(16) 0.16376(8) 0.0582(7) Uani 1 1 d . . .
O10 O 0.75864(13) 0.33688(7) 0.14589(5) 0.0157(3) Uani 1 1 d . . .
O11 O 0.57617(13) 0.37908(8) 0.13599(5) 0.0163(3) Uani 1 1 d . . .
O12 O 0.73087(14) 0.44993(8) 0.14804(6) 0.0241(3) Uani 1 1 d . . .
N1 N 0.50744(17) 0.10725(9) 0.12334(7) 0.0204(4) Uani 1 1 d . . .
N2 N 0.82964(17) 0.17732(11) 0.15519(7) 0.0249(4) Uani 1 1 d . . .
N3 N 0.68942(15) 0.39065(9) 0.14340(6) 0.0139(3) Uani 1 1 d . . .
C1 C 0.69947(19) 0.36490(11) 0.27234(7) 0.0171(4) Uani 1 1 d . . .
C1S C -0.0277(2) 0.18465(14) 0.29262(10) 0.0323(5) Uani 1 1 d . . .
H1S1 H 0.0206 0.2249 0.3049 0.048 Uiso 1 1 calc R . .
H1S2 H -0.1110 0.1893 0.3019 0.048 Uiso 1 1 calc R . .
H1S3 H -0.0288 0.1828 0.2571 0.048 Uiso 1 1 calc R . .
C2 C 0.6793(2) 0.43149(13) 0.29020(9) 0.0273(5) Uani 1 1 d . . .
H2 H 0.6010 0.4442 0.2991 0.033 Uiso 1 1 calc R . .
C2S C 0.0278(2) 0.11877(12) 0.31404(8) 0.0229(4) Uani 1 1 d . . .
C3 C 0.7748(2) 0.47974(14) 0.29506(10) 0.0338(6) Uani 1 1 d . . .
H3 H 0.7611 0.5253 0.3071 0.041 Uiso 1 1 calc R . .
C3S C -0.0254(3) 0.05152(15) 0.29435(12) 0.0382(6) Uani 1 1 d . . .
H3S1 H 0.0199 0.0122 0.3098 0.057 Uiso 1 1 calc R . .
H3S2 H -0.0200 0.0498 0.2591 0.057 Uiso 1 1 calc R . .
H3S3 H -0.1108 0.0485 0.3013 0.057 Uiso 1 1 calc R . .
C4 C 0.8887(2) 0.46149(14) 0.28244(9) 0.0287(5) Uani 1 1 d . . .
H4 H 0.9536 0.4941 0.2864 0.034 Uiso 1 1 calc R . .
C4S C 0.9960(4) 0.0077(3) 0.0876(3) 0.105(2) Uani 1 1 d . . .
H4S1 H 1.0506 -0.0191 0.1106 0.157 Uiso 1 1 calc R . .
H4S2 H 0.9940 0.0565 0.0983 0.157 Uiso 1 1 calc R . .
H4S3 H 1.0254 0.0055 0.0551 0.157 Uiso 1 1 calc R . .
C5 C 0.9084(2) 0.39544(14) 0.26389(8) 0.0253(5) Uani 1 1 d . . .
H5 H 0.9867 0.3833 0.2547 0.030 Uiso 1 1 calc R . .
C5S C 0.8744(4) -0.0216(2) 0.08602(15) 0.0659(11) Uani 1 1 d . . .
C6 C 0.81438(19) 0.34704(12) 0.25868(7) 0.0194(4) Uani 1 1 d . . .
H6 H 0.8282 0.3019 0.2459 0.023 Uiso 1 1 calc R . .
C6S C 0.7723(5) 0.0163(2) 0.06060(19) 0.0785(13) Uani 1 1 d . . .
H6S1 H 0.6992 -0.0129 0.0592 0.118 Uiso 1 1 calc R . .
H6S2 H 0.7917 0.0275 0.0275 0.118 Uiso 1 1 calc R . .
H6S3 H 0.7579 0.0596 0.0782 0.118 Uiso 1 1 calc R . .
C7 C 0.62812(18) 0.22724(11) 0.30314(7) 0.0150(4) Uani 1 1 d . . .
C8 C 0.6786(2) 0.23777(12) 0.35080(8) 0.0181(4) Uani 1 1 d . . .
H8 H 0.6916 0.2839 0.3630 0.022 Uiso 1 1 calc R . .
C9 C 0.7097(2) 0.18068(12) 0.38029(8) 0.0208(4) Uani 1 1 d . . .
H9 H 0.7433 0.1876 0.4128 0.025 Uiso 1 1 calc R . .
C10 C 0.6918(2) 0.11337(12) 0.36222(8) 0.0210(4) Uani 1 1 d . . .
H10 H 0.7137 0.0743 0.3824 0.025 Uiso 1 1 calc R . .
C11 C 0.6419(2) 0.10291(11) 0.31466(8) 0.0199(4) Uani 1 1 d . . .
H11 H 0.6303 0.0568 0.3024 0.024 Uiso 1 1 calc R . .
C12 C 0.60892(19) 0.16005(11) 0.28495(7) 0.0175(4) Uani 1 1 d . . .
H12 H 0.5737 0.1531 0.2526 0.021 Uiso 1 1 calc R . .
C13 C 0.44603(18) 0.33543(10) 0.28586(7) 0.0153(4) Uani 1 1 d . . .
C14 C 0.4050(2) 0.31753(12) 0.33063(8) 0.0204(4) Uani 1 1 d . . .
H14 H 0.4521 0.2872 0.3520 0.024 Uiso 1 1 calc R . .
C15 C 0.2953(2) 0.34398(13) 0.34412(8) 0.0251(5) Uani 1 1 d . . .
H15 H 0.2680 0.3322 0.3748 0.030 Uiso 1 1 calc R . .
C16 C 0.2258(2) 0.38770(12) 0.31252(9) 0.0239(4) Uani 1 1 d . . .
H16 H 0.1507 0.4056 0.3216 0.029 Uiso 1 1 calc R . .
C17 C 0.2657(2) 0.40542(11) 0.26762(8) 0.0207(4) Uani 1 1 d . . .
H17 H 0.2175 0.4349 0.2460 0.025 Uiso 1 1 calc R . .
C18 C 0.37610(19) 0.37989(10) 0.25435(7) 0.0169(4) Uani 1 1 d . . .
H18 H 0.4040 0.3926 0.2239 0.020 Uiso 1 1 calc R . .
C19 C 0.23797(18) 0.19710(11) 0.16694(7) 0.0168(4) Uani 1 1 d . . .
C20 C 0.2551(2) 0.21742(12) 0.21558(8) 0.0243(4) Uani 1 1 d . . .
H20 H 0.2644 0.2655 0.2236 0.029 Uiso 1 1 calc R . .
C21 C 0.2585(2) 0.16793(13) 0.25220(9) 0.0264(5) Uani 1 1 d . . .
H21 H 0.2710 0.1819 0.2853 0.032 Uiso 1 1 calc R . .
C22 C 0.2438(2) 0.09807(13) 0.24049(9) 0.0279(5) Uani 1 1 d . . .
H22 H 0.2475 0.0639 0.2656 0.033 Uiso 1 1 calc R . .
C23 C 0.2237(3) 0.07766(13) 0.19226(10) 0.0345(6) Uani 1 1 d . . .
H23 H 0.2111 0.0297 0.1845 0.041 Uiso 1 1 calc R . .
C24 C 0.2218(2) 0.12693(12) 0.15537(9) 0.0275(5) Uani 1 1 d . . .
H24 H 0.2096 0.1127 0.1223 0.033 Uiso 1 1 calc R . .
C25 C 0.19806(18) 0.34181(10) 0.13334(7) 0.0148(4) Uani 1 1 d . . .
C26 C 0.26895(18) 0.40133(11) 0.12758(7) 0.0166(4) Uani 1 1 d . . .
H26 H 0.3505 0.3966 0.1196 0.020 Uiso 1 1 calc R . .
C27 C 0.2201(2) 0.46752(11) 0.13356(8) 0.0204(4) Uani 1 1 d . . .
H27 H 0.2682 0.5080 0.1297 0.024 Uiso 1 1 calc R . .
C28 C 0.1002(2) 0.47419(12) 0.14523(8) 0.0218(4) Uani 1 1 d . . .
H28 H 0.0664 0.5193 0.1488 0.026 Uiso 1 1 calc R . .
C29 C 0.02999(19) 0.41527(12) 0.15161(8) 0.0212(4) Uani 1 1 d . . .
H29 H -0.0515 0.4203 0.1597 0.025 Uiso 1 1 calc R . .
C30 C 0.07843(19) 0.34898(12) 0.14616(8) 0.0190(4) Uani 1 1 d . . .
H30 H 0.0307 0.3087 0.1511 0.023 Uiso 1 1 calc R . .
C31 C 0.18756(19) 0.22622(11) 0.06411(8) 0.0178(4) Uani 1 1 d . . .
C32 C 0.0614(2) 0.21907(14) 0.05828(9) 0.0285(5) Uani 1 1 d . . .
H32 H 0.0138 0.2309 0.0842 0.034 Uiso 1 1 calc R . .
C33 C 0.0055(2) 0.19464(15) 0.01442(11) 0.0372(6) Uani 1 1 d . . .
H33 H -0.0804 0.1899 0.0102 0.045 Uiso 1 1 calc R . .
C34 C 0.0754(3) 0.17730(14) -0.02312(10) 0.0356(6) Uani 1 1 d . . .
H34 H 0.0369 0.1618 -0.0534 0.043 Uiso 1 1 calc R . .
C35 C 0.2008(3) 0.18234(14) -0.01702(9) 0.0327(5) Uani 1 1 d . . .
H35 H 0.2481 0.1689 -0.0427 0.039 Uiso 1 1 calc R . .
C36 C 0.2578(2) 0.20706(13) 0.02663(8) 0.0248(4) Uani 1 1 d . . .
H36 H 0.3438 0.2108 0.0308 0.030 Uiso 1 1 calc R . .
C37 C 0.51180(18) 0.36950(10) -0.01246(7) 0.0135(3) Uani 1 1 d . . .
C38 C 0.40949(18) 0.37431(11) 0.01397(7) 0.0166(4) Uani 1 1 d . . .
H38 H 0.3986 0.3421 0.0395 0.020 Uiso 1 1 calc R . .
C39 C 0.32371(19) 0.42636(12) 0.00281(8) 0.0208(4) Uani 1 1 d . . .
H39 H 0.2542 0.4299 0.0207 0.025 Uiso 1 1 calc R . .
C40 C 0.3399(2) 0.47335(11) -0.03466(8) 0.0200(4) Uani 1 1 d . . .
H40 H 0.2811 0.5088 -0.0424 0.024 Uiso 1 1 calc R . .
C41 C 0.4415(2) 0.46866(11) -0.06081(7) 0.0192(4) Uani 1 1 d . . .
H41 H 0.4521 0.5009 -0.0863 0.023 Uiso 1 1 calc R . .
C42 C 0.52756(19) 0.41699(11) -0.04973(7) 0.0163(4) Uani 1 1 d . . .
H42 H 0.5973 0.4140 -0.0676 0.020 Uiso 1 1 calc R . .
C43 C 0.57362(18) 0.22713(11) -0.03601(7) 0.0156(4) Uani 1 1 d . . .
C44 C 0.5060(2) 0.23573(12) -0.08062(8) 0.0197(4) Uani 1 1 d . . .
H44 H 0.4833 0.2812 -0.0918 0.024 Uiso 1 1 calc R . .
C45 C 0.4719(2) 0.17764(12) -0.10880(8) 0.0224(4) Uani 1 1 d . . .
H45 H 0.4259 0.1836 -0.1393 0.027 Uiso 1 1 calc R . .
C46 C 0.5043(2) 0.11146(12) -0.09275(9) 0.0252(5) Uani 1 1 d . . .
H46 H 0.4803 0.0719 -0.1121 0.030 Uiso 1 1 calc R . .
C47 C 0.5721(3) 0.10268(12) -0.04823(9) 0.0296(5) Uani 1 1 d . . .
H47 H 0.5944 0.0570 -0.0372 0.035 Uiso 1 1 calc R . .
C48 C 0.6074(2) 0.16052(12) -0.01972(8) 0.0248(5) Uani 1 1 d . . .
H48 H 0.6542 0.1545 0.0106 0.030 Uiso 1 1 calc R . .
C49 C 0.76489(18) 0.32898(11) -0.01194(7) 0.0159(4) Uani 1 1 d . . .
C50 C 0.84472(19) 0.35738(12) 0.02495(8) 0.0195(4) Uani 1 1 d . . .
H50 H 0.8228 0.3586 0.0575 0.023 Uiso 1 1 calc R . .
C51 C 0.9567(2) 0.38395(14) 0.01384(9) 0.0265(5) Uani 1 1 d . . .
H51 H 1.0111 0.4035 0.0388 0.032 Uiso 1 1 calc R . .
C52 C 0.9886(2) 0.38176(14) -0.03380(9) 0.0281(5) Uani 1 1 d . . .
H52 H 1.0647 0.4001 -0.0413 0.034 Uiso 1 1 calc R . .
C53 C 0.9098(2) 0.35293(13) -0.07063(8) 0.0251(5) Uani 1 1 d . . .
H53 H 0.9325 0.3512 -0.1031 0.030 Uiso 1 1 calc R . .
C54 C 0.79797(19) 0.32660(12) -0.05978(7) 0.0193(4) Uani 1 1 d . . .
H54 H 0.7440 0.3070 -0.0848 0.023 Uiso 1 1 calc R . .

loop_
_atom_site_aniso_label
_atom_site_aniso_U_11
_atom_site_aniso_U_22
_atom_site_aniso_U_33
_atom_site_aniso_U_23
_atom_site_aniso_U_13
_atom_site_aniso_U_12
Dy1 0.01191(6) 0.01183(6) 0.01052(6) 0.00019(3) 0.00051(4) 0.00040(3)
P1 0.0135(2) 0.0143(2) 0.0105(2) 0.00059(17) 0.00107(17) 0.00006(17)
P2 0.0123(2) 0.0134(2) 0.0158(2) 0.00173(17) 0.00068(19) -0.00123(17)
P3 0.0137(2) 0.0144(2) 0.0098(2) -0.00018(17) 0.00084(16) 0.00057(17)
O1 0.0181(7) 0.0186(7) 0.0108(6) -0.0003(5) 0.0014(5) -0.0005(6)
O1S 0.0321(9) 0.0351(9) 0.0164(7) 0.0028(7) 0.0003(6) 0.0078(7)
O2 0.0119(6) 0.0160(6) 0.0175(7) 0.0014(6) 0.0007(5) -0.0014(5)
O2S 0.157(4) 0.0607(19) 0.0436(15) -0.0073(13) 0.0040(18) 0.029(2)
O3 0.0181(7) 0.0200(7) 0.0104(6) 0.0020(5) 0.0007(5) 0.0002(5)
O4 0.0447(10) 0.0185(8) 0.0196(8) 0.0029(6) -0.0066(7) -0.0085(7)
O5 0.0382(9) 0.0201(8) 0.0237(8) -0.0045(6) 0.0090(7) -0.0047(7)
O6 0.0414(10) 0.0132(7) 0.0447(11) -0.0028(7) 0.0005(8) -0.0051(7)
O7 0.0260(8) 0.0415(10) 0.0207(8) -0.0029(7) -0.0002(6) 0.0150(7)
O8 0.0209(8) 0.0325(9) 0.0205(7) 0.0038(6) 0.0028(6) 0.0087(6)
O9 0.0347(11) 0.100(2) 0.0391(11) 0.0023(12) 0.0004(9) 0.0450(13)
O10 0.0131(6) 0.0148(7) 0.0189(7) 0.0005(5) -0.0001(5) 0.0022(5)
O11 0.0100(6) 0.0174(7) 0.0214(7) 0.0009(5) -0.0004(5) -0.0009(5)
O12 0.0200(7) 0.0137(7) 0.0378(9) 0.0005(6) -0.0020(6) -0.0042(6)
N1 0.0203(9) 0.0117(8) 0.0287(9) -0.0027(7) -0.0007(7) 0.0004(6)
N2 0.0178(9) 0.0317(10) 0.0249(9) -0.0003(8) -0.0002(7) 0.0092(8)
N3 0.0131(7) 0.0141(7) 0.0143(7) 0.0006(6) -0.0002(6) -0.0010(6)
C1 0.0189(9) 0.0194(10) 0.0126(8) 0.0017(7) -0.0009(7) -0.0019(8)
C1S 0.0319(13) 0.0364(14) 0.0283(12) 0.0048(10) 0.0009(10) 0.0122(11)
C2 0.0234(11) 0.0230(11) 0.0353(13) -0.0075(9) 0.0010(9) -0.0019(9)
C2S 0.0222(10) 0.0276(11) 0.0201(10) -0.0006(8) 0.0083(8) 0.0044(9)
C3 0.0334(13) 0.0228(11) 0.0440(15) -0.0064(10) -0.0033(11) -0.0069(10)
C3S 0.0306(13) 0.0361(14) 0.0494(16) -0.0096(12) 0.0112(12) -0.0051(11)
C4 0.0284(12) 0.0317(12) 0.0244(11) 0.0058(9) -0.0069(9) -0.0141(10)
C4S 0.059(3) 0.079(3) 0.171(6) -0.057(4) -0.021(3) 0.008(2)
C5 0.0185(10) 0.0380(13) 0.0189(10) 0.0048(9) -0.0011(8) -0.0078(9)
C5S 0.086(3) 0.053(2) 0.055(2) -0.0212(18) -0.011(2) 0.020(2)
C6 0.0177(9) 0.0253(10) 0.0147(9) 0.0020(8) -0.0009(7) -0.0012(8)
C6S 0.086(3) 0.060(3) 0.086(3) -0.002(2) -0.014(3) 0.019(2)
C7 0.0134(8) 0.0169(9) 0.0147(9) 0.0025(7) 0.0019(7) 0.0011(7)
C8 0.0171(10) 0.0198(9) 0.0174(10) 0.0000(8) 0.0005(8) 0.0000(8)
C9 0.0194(10) 0.0267(11) 0.0161(9) 0.0036(8) -0.0003(7) 0.0016(8)
C10 0.0204(10) 0.0237(10) 0.0191(10) 0.0058(8) 0.0028(8) 0.0050(8)
C11 0.0224(10) 0.0171(9) 0.0207(10) 0.0016(8) 0.0044(8) 0.0011(8)
C12 0.0185(9) 0.0206(10) 0.0135(9) -0.0013(7) 0.0020(7) -0.0004(8)
C13 0.0145(9) 0.0164(9) 0.0147(9) -0.0017(7) 0.0003(7) -0.0002(7)
C14 0.0192(10) 0.0255(10) 0.0166(9) 0.0008(8) 0.0030(8) 0.0030(8)
C15 0.0220(11) 0.0314(12) 0.0228(10) 0.0018(9) 0.0066(8) 0.0020(9)
C16 0.0175(10) 0.0258(11) 0.0286(11) -0.0031(9) 0.0028(8) 0.0020(8)
C17 0.0188(10) 0.0171(9) 0.0255(10) -0.0012(8) -0.0026(8) 0.0025(8)
C18 0.0186(9) 0.0151(9) 0.0167(9) -0.0008(7) -0.0006(7) -0.0005(7)
C19 0.0147(9) 0.0174(9) 0.0185(9) 0.0038(7) 0.0021(7) -0.0014(7)
C20 0.0274(11) 0.0242(11) 0.0212(10) 0.0009(8) 0.0020(8) -0.0100(9)
C21 0.0303(12) 0.0291(12) 0.0196(10) 0.0037(9) 0.0010(9) -0.0066(9)
C22 0.0333(12) 0.0266(12) 0.0246(11) 0.0114(9) 0.0077(9) 0.0037(10)
C23 0.0600(18) 0.0157(10) 0.0288(12) 0.0042(9) 0.0090(12) 0.0023(11)
C24 0.0428(14) 0.0176(10) 0.0224(11) 0.0019(8) 0.0047(10) -0.0003(9)
C25 0.0132(8) 0.0156(9) 0.0154(8) 0.0012(7) 0.0006(7) 0.0002(7)
C26 0.0136(9) 0.0194(10) 0.0171(9) 0.0009(7) 0.0030(7) -0.0008(7)
C27 0.0222(10) 0.0173(10) 0.0221(10) 0.0009(8) 0.0042(8) -0.0003(8)
C28 0.0220(10) 0.0213(10) 0.0223(10) -0.0005(8) 0.0023(8) 0.0059(8)
C29 0.0136(9) 0.0289(11) 0.0212(10) -0.0010(8) 0.0020(7) 0.0037(8)
C30 0.0146(9) 0.0220(10) 0.0207(9) 0.0005(8) 0.0035(7) -0.0015(8)
C31 0.0194(10) 0.0148(9) 0.0186(9) 0.0025(7) -0.0020(8) -0.0009(8)
C32 0.0193(11) 0.0322(13) 0.0327(12) -0.0058(10) -0.0045(9) 0.0024(9)
C33 0.0261(12) 0.0369(14) 0.0454(16) -0.0073(12) -0.0158(11) 0.0032(11)
C34 0.0461(15) 0.0313(13) 0.0259(12) -0.0013(10) -0.0177(11) -0.0025(11)
C35 0.0444(15) 0.0323(13) 0.0207(11) -0.0035(9) -0.0010(10) -0.0087(11)
C36 0.0268(11) 0.0267(11) 0.0210(10) -0.0011(9) 0.0017(9) -0.0067(9)
C37 0.0152(9) 0.0132(8) 0.0116(8) -0.0020(7) -0.0013(7) -0.0012(7)
C38 0.0167(9) 0.0173(9) 0.0158(9) -0.0007(7) 0.0019(7) -0.0010(7)
C39 0.0177(9) 0.0240(10) 0.0204(10) -0.0036(8) 0.0004(8) 0.0022(8)
C40 0.0213(10) 0.0168(9) 0.0206(10) -0.0038(8) -0.0063(8) 0.0044(8)
C41 0.0249(10) 0.0155(9) 0.0162(9) 0.0018(7) -0.0031(8) -0.0008(8)
C42 0.0189(9) 0.0161(9) 0.0139(9) -0.0008(7) 0.0005(7) -0.0003(7)
C43 0.0170(9) 0.0153(9) 0.0148(9) -0.0027(7) 0.0028(7) -0.0005(7)
C44 0.0222(10) 0.0164(9) 0.0198(10) -0.0024(8) -0.0017(8) 0.0009(8)
C45 0.0240(10) 0.0230(11) 0.0193(10) -0.0058(8) -0.0029(8) -0.0006(8)
C46 0.0328(12) 0.0182(10) 0.0251(11) -0.0070(8) 0.0054(9) -0.0033(9)
C47 0.0488(15) 0.0141(10) 0.0261(11) -0.0009(8) 0.0044(11) 0.0028(10)
C48 0.0368(13) 0.0207(11) 0.0165(10) 0.0012(8) 0.0006(9) 0.0072(9)
C49 0.0128(8) 0.0181(9) 0.0166(9) 0.0002(7) 0.0012(7) 0.0009(7)
C50 0.0179(9) 0.0253(10) 0.0155(9) -0.0012(8) 0.0018(7) -0.0009(8)
C51 0.0186(10) 0.0372(13) 0.0233(11) -0.0023(9) -0.0002(8) -0.0063(9)
C52 0.0188(10) 0.0396(13) 0.0268(11) -0.0003(10) 0.0065(9) -0.0066(9)
C53 0.0216(10) 0.0351(12) 0.0195(10) 0.0004(9) 0.0066(8) -0.0029(9)
C54 0.0183(9) 0.0246(10) 0.0151(9) -0.0001(8) 0.0017(7) -0.0003(8)

loop_
_atom_type_symbol
_atom_type_description
_atom_type_scat_dispersion_real
_atom_type_scat_dispersion_imag
_atom_type_scat_source
C C 0.0033 0.0016 'International Tables Vol C Tables 4.2.6.8 and 6.1.1.4'
H H 0.0000 0.0000 'International Tables Vol C Tables 4.2.6.8 and 6.1.1.4'
N N 0.0061 0.0033 'International Tables Vol C Tables 4.2.6.8 and 6.1.1.4'
O O 0.0106 0.0060 'International Tables Vol C Tables 4.2.6.8 and 6.1.1.4'
P P 0.1023 0.0942 'International Tables Vol C Tables 4.2.6.8 and 6.1.1.4'
Dy Dy -0.1892 4.4098 'International Tables Vol C Tables 4.2.6.8 and 6.1.1.4'

loop_
_geom_angle_atom_site_label_1
_geom_angle_atom_site_label_2
_geom_angle_atom_site_label_3
_geom_angle
_geom_angle_site_symmetry_1
_geom_angle_site_symmetry_3
O3 Dy1 O2 84.37(6) . .
O3 Dy1 O1 150.25(6) . .
O2 Dy1 O1 85.30(6) . .
O3 Dy1 O10 79.27(5) . .
O2 Dy1 O10 126.72(5) . .
O1 Dy1 O10 84.80(5) . .
O3 Dy1 O4 128.07(5) . .
O2 Dy1 O4 83.99(6) . .
O1 Dy1 O4 78.24(6) . .
O10 Dy1 O4 143.57(5) . .
O3 Dy1 O7 74.86(6) . .
O2 Dy1 O7 146.36(6) . .
O1 Dy1 O7 125.04(6) . .
O10 Dy1 O7 75.43(6) . .
O4 Dy1 O7 88.30(7) . .
O3 Dy1 O5 76.47(6) . .
O2 Dy1 O5 76.11(6) . .
O1 Dy1 O5 127.51(5) . .
O10 Dy1 O5 144.52(5) . .
O4 Dy1 O5 51.60(6) . .
O7 Dy1 O5 73.50(6) . .
O3 Dy1 O8 123.62(5) . .
O2 Dy1 O8 150.69(5) . .
O1 Dy1 O8 73.76(6) . .
O10 Dy1 O8 72.39(6) . .
O4 Dy1 O8 71.99(6) . .
O7 Dy1 O8 51.49(5) . .
O5 Dy1 O8 100.41(6) . .
O3 Dy1 O11 76.67(5) . .
O2 Dy1 O11 75.14(5) . .
O1 Dy1 O11 73.73(5) . .
O10 Dy1 O11 51.85(5) . .
O4 Dy1 O11 146.08(6) . .
O7 Dy1 O11 123.51(6) . .
O5 Dy1 O11 142.14(5) . .
O8 Dy1 O11 116.64(5) . .
O3 Dy1 N1 102.23(6) . .
O2 Dy1 N1 78.36(5) . .
O1 Dy1 N1 102.87(5) . .
O10 Dy1 N1 154.64(5) . .
O4 Dy1 N1 25.86(5) . .
O7 Dy1 N1 80.53(6) . .
O5 Dy1 N1 25.76(5) . .
O8 Dy1 N1 86.43(6) . .
O11 Dy1 N1 153.46(5) . .
O3 Dy1 N2 99.40(6) . .
O2 Dy1 N2 161.22(6) . .
O1 Dy1 N2 99.31(6) . .
O10 Dy1 N2 72.00(6) . .
O4 Dy1 N2 79.21(6) . .
O7 Dy1 N2 25.83(5) . .
O5 Dy1 N2 86.83(6) . .
O8 Dy1 N2 25.66(5) . .
O11 Dy1 N2 123.64(5) . .
N1 Dy1 N2 82.86(6) . .
O3 Dy1 N3 76.80(5) . .
O2 Dy1 N3 100.92(5) . .
O1 Dy1 N3 77.90(5) . .
O10 Dy1 N3 25.97(5) . .
O4 Dy1 N3 155.12(5) . .
O7 Dy1 N3 99.73(6) . .
O5 Dy1 N3 153.27(5) . .
O8 Dy1 N3 94.58(5) . .
O11 Dy1 N3 25.88(5) . .
N1 Dy1 N3 178.87(5) . .
N2 Dy1 N3 97.85(6) . .
O1 P1 C1 112.35(9) . .
O1 P1 C7 111.02(9) . .
C1 P1 C7 107.52(10) . .
O1 P1 C13 110.39(9) . .
C1 P1 C13 108.06(10) . .
C7 P1 C13 107.31(9) . .
O2 P2 C19 111.23(9) . .
O2 P2 C25 109.29(9) . .
C19 P2 C25 110.14(10) . .
O2 P2 C31 110.18(10) . .
C19 P2 C31 107.58(10) . .
C25 P2 C31 108.36(10) . .
O3 P3 C37 111.33(9) . .
O3 P3 C49 111.31(9) . .
C37 P3 C49 107.61(9) . .
O3 P3 C43 111.20(9) . .
C37 P3 C43 107.34(9) . .
C49 P3 C43 107.87(9) . .
P1 O1 Dy1 158.91(9) . .
P2 O2 Dy1 154.99(9) . .
P3 O3 Dy1 174.06(9) . .
N1 O4 Dy1 96.84(12) . .
N1 O5 Dy1 95.71(12) . .
N2 O7 Dy1 96.48(12) . .
N2 O8 Dy1 95.58(12) . .
N3 O10 Dy1 97.50(11) . .
N3 O11 Dy1 94.30(11) . .
O6 N1 O5 122.4(2) . .
O6 N1 O4 121.8(2) . .
O5 N1 O4 115.78(17) . .
O6 N1 Dy1 177.19(16) . .
O5 N1 Dy1 58.53(10) . .
O4 N1 Dy1 57.30(10) . .
O9 N2 O8 121.6(2) . .
O9 N2 O7 121.9(2) . .
O8 N2 O7 116.44(18) . .
O9 N2 Dy1 179.4(2) . .
O8 N2 Dy1 58.76(10) . .
O7 N2 Dy1 57.69(11) . .
O12 N3 O11 122.15(17) . .
O12 N3 O10 121.50(17) . .
O11 N3 O10 116.35(16) . .
O12 N3 Dy1 177.88(14) . .
O11 N3 Dy1 59.82(9) . .
O10 N3 Dy1 56.53(9) . .
C2 C1 C6 119.8(2) . .
C2 C1 P1 122.94(17) . .
C6 C1 P1 117.27(16) . .
C2S C1S H1S1 109.5 . .
C2S C1S H1S2 109.5 . .
H1S1 C1S H1S2 109.5 . .
C2S C1S H1S3 109.5 . .
H1S1 C1S H1S3 109.5 . .
H1S2 C1S H1S3 109.5 . .
C1 C2 C3 119.7(2) . .
C1 C2 H2 120.1 . .
C3 C2 H2 120.1 . .
O1S C2S C3S 121.8(2) . .
O1S C2S C1S 121.8(2) . .
C3S C2S C1S 116.5(2) . .
C4 C3 C2 120.3(2) . .
C4 C3 H3 119.8 . .
C2 C3 H3 119.8 . .
C2S C3S H3S1 109.5 . .
C2S C3S H3S2 109.5 . .
H3S1 C3S H3S2 109.5 . .
C2S C3S H3S3 109.5 . .
H3S1 C3S H3S3 109.5 . .
H3S2 C3S H3S3 109.5 . .
C3 C4 C5 120.0(2) . .
C3 C4 H4 120.0 . .
C5 C4 H4 120.0 . .
C5S C4S H4S1 109.5 . .
C5S C4S H4S2 109.5 . .
H4S1 C4S H4S2 109.5 . .
C5S C4S H4S3 109.5 . .
H4S1 C4S H4S3 109.5 . .
H4S2 C4S H4S3 109.5 . .
C4 C5 C6 120.3(2) . .
C4 C5 H5 119.8 . .
C6 C5 H5 119.8 . .
O2S C5S C4S 121.1(5) . .
O2S C5S C6S 119.4(5) . .
C4S C5S C6S 119.6(5) . .
C5 C6 C1 119.8(2) . .
C5 C6 H6 120.1 . .
C1 C6 H6 120.1 . .
C5S C6S H6S1 109.5 . .
C5S C6S H6S2 109.5 . .
H6S1 C6S H6S2 109.5 . .
C5S C6S H6S3 109.5 . .
H6S1 C6S H6S3 109.5 . .
H6S2 C6S H6S3 109.5 . .
C12 C7 C8 120.59(19) . .
C12 C7 P1 118.26(15) . .
C8 C7 P1 121.13(17) . .
C9 C8 C7 119.7(2) . .
C9 C8 H8 120.1 . .
C7 C8 H8 120.1 . .
C8 C9 C10 120.0(2) . .
C8 C9 H9 120.0 . .
C10 C9 H9 120.0 . .
C9 C10 C11 120.2(2) . .
C9 C10 H10 119.9 . .
C11 C10 H10 119.9 . .
C10 C11 C12 120.1(2) . .
C10 C11 H11 119.9 . .
C12 C11 H11 119.9 . .
C7 C12 C11 119.29(19) . .
C7 C12 H12 120.4 . .
C11 C12 H12 120.4 . .
C14 C13 C18 119.67(19) . .
C14 C13 P1 122.91(16) . .
C18 C13 P1 117.32(15) . .
C15 C14 C13 120.2(2) . .
C15 C14 H14 119.9 . .
C13 C14 H14 119.9 . .
C16 C15 C14 119.8(2) . .
C16 C15 H15 120.1 . .
C14 C15 H15 120.1 . .
C15 C16 C17 120.3(2) . .
C15 C16 H16 119.9 . .
C17 C16 H16 119.9 . .
C18 C17 C16 120.0(2) . .
C18 C17 H17 120.0 . .
C16 C17 H17 120.0 . .
C17 C18 C13 119.96(19) . .
C17 C18 H18 120.0 . .
C13 C18 H18 120.0 . .
C24 C19 C20 119.7(2) . .
C24 C19 P2 119.71(17) . .
C20 C19 P2 119.70(16) . .
C21 C20 C19 120.3(2) . .
C21 C20 H20 119.8 . .
C19 C20 H20 119.8 . .
C22 C21 C20 119.8(2) . .
C22 C21 H21 120.1 . .
C20 C21 H21 120.1 . .
C21 C22 C23 120.2(2) . .
C21 C22 H22 119.9 . .
C23 C22 H22 119.9 . .
C22 C23 C24 120.2(2) . .
C22 C23 H23 119.9 . .
C24 C23 H23 119.9 . .
C23 C24 C19 119.7(2) . .
C23 C24 H24 120.1 . .
C19 C24 H24 120.1 . .
C26 C25 C30 119.81(19) . .
C26 C25 P2 117.35(15) . .
C30 C25 P2 122.73(16) . .
C27 C26 C25 120.09(19) . .
C27 C26 H26 120.0 . .
C25 C26 H26 120.0 . .
C26 C27 C28 119.7(2) . .
C26 C27 H27 120.1 . .
C28 C27 H27 120.1 . .
C29 C28 C27 120.4(2) . .
C29 C28 H28 119.8 . .
C27 C28 H28 119.8 . .
C28 C29 C30 120.22(19) . .
C28 C29 H29 119.9 . .
C30 C29 H29 119.9 . .
C29 C30 C25 119.7(2) . .
C29 C30 H30 120.1 . .
C25 C30 H30 120.1 . .
C36 C31 C32 120.2(2) . .
C36 C31 P2 118.59(16) . .
C32 C31 P2 121.24(18) . .
C33 C32 C31 119.8(2) . .
C33 C32 H32 120.1 . .
C31 C32 H32 120.1 . .
C34 C33 C32 119.8(2) . .
C34 C33 H33 120.1 . .
C32 C33 H33 120.1 . .
C33 C34 C35 120.6(2) . .
C33 C34 H34 119.7 . .
C35 C34 H34 119.7 . .
C34 C35 C36 120.1(3) . .
C34 C35 H35 119.9 . .
C36 C35 H35 119.9 . .
C35 C36 C31 119.5(2) . .
C35 C36 H36 120.3 . .
C31 C36 H36 120.3 . .
C42 C37 C38 119.92(19) . .
C42 C37 P3 122.38(15) . .
C38 C37 P3 117.70(15) . .
C39 C38 C37 119.80(19) . .
C39 C38 H38 120.1 . .
C37 C38 H38 120.1 . .
C38 C39 C40 119.9(2) . .
C38 C39 H39 120.1 . .
C40 C39 H39 120.1 . .
C41 C40 C39 120.3(2) . .
C41 C40 H40 119.8 . .
C39 C40 H40 119.8 . .
C42 C41 C40 120.04(19) . .
C42 C41 H41 120.0 . .
C40 C41 H41 120.0 . .
C41 C42 C37 120.04(19) . .
C41 C42 H42 120.0 . .
C37 C42 H42 120.0 . .
C48 C43 C44 120.1(2) . .
C48 C43 P3 117.87(16) . .
C44 C43 P3 122.00(16) . .
C45 C44 C43 119.9(2) . .
C45 C44 H44 120.1 . .
C43 C44 H44 120.1 . .
C46 C45 C44 120.3(2) . .
C46 C45 H45 119.8 . .
C44 C45 H45 119.8 . .
C45 C46 C47 119.9(2) . .
C45 C46 H46 120.0 . .
C47 C46 H46 120.0 . .
C46 C47 C48 120.3(2) . .
C46 C47 H47 119.8 . .
C48 C47 H47 119.8 . .
C43 C48 C47 119.4(2) . .
C43 C48 H48 120.3 . .
C47 C48 H48 120.3 . .
C50 C49 C54 119.95(19) . .
C50 C49 P3 118.77(15) . .
C54 C49 P3 121.20(16) . .
C51 C50 C49 119.8(2) . .
C51 C50 H50 120.1 . .
C49 C50 H50 120.1 . .
C52 C51 C50 119.9(2) . .
C52 C51 H51 120.1 . .
C50 C51 H51 120.1 . .
C51 C52 C53 120.6(2) . .
C51 C52 H52 119.7 . .
C53 C52 H52 119.7 . .
C54 C53 C52 119.8(2) . .
C54 C53 H53 120.1 . .
C52 C53 H53 120.1 . .
C53 C54 C49 120.0(2) . .
C53 C54 H54 120.0 . .
C49 C54 H54 120.0 . .

loop_
_geom_bond_atom_site_label_1
_geom_bond_atom_site_label_2
_geom_bond_distance
_geom_bond_site_symmetry_2
Dy1 O3 2.2778(14) .
Dy1 O2 2.2830(15) .
Dy1 O1 2.2951(14) .
Dy1 O10 2.4388(15) .
Dy1 O4 2.4537(17) .
Dy1 O7 2.4631(17) .
Dy1 O5 2.4814(17) .
Dy1 O8 2.4877(17) .
Dy1 O11 2.5127(16) .
Dy1 N1 2.8950(18) .
Dy1 N2 2.8959(19) .
Dy1 N3 2.8985(17) .
P1 O1 1.5047(15) .
P1 C1 1.796(2) .
P1 C7 1.797(2) .
P1 C13 1.799(2) .
P2 O2 1.5070(15) .
P2 C19 1.789(2) .
P2 C25 1.798(2) .
P2 C31 1.799(2) .
P3 O3 1.5051(14) .
P3 C37 1.794(2) .
P3 C49 1.797(2) .
P3 C43 1.800(2) .
O1S C2S 1.213(3) .
O2S C5S 1.254(6) .
O4 N1 1.272(2) .
O5 N1 1.265(3) .
O6 N1 1.219(2) .
O7 N2 1.270(3) .
O8 N2 1.260(3) .
O9 N2 1.228(3) .
O10 N3 1.280(2) .
O11 N3 1.269(2) .
O12 N3 1.226(2) .
C1 C2 1.391(3) .
C1 C6 1.396(3) .
C1S C2S 1.500(3) .
C1S H1S1 0.9800 .
C1S H1S2 0.9800 .
C1S H1S3 0.9800 .
C2 C3 1.399(3) .
C2 H2 0.9500 .
C2S C3S 1.497(4) .
C3 C4 1.378(4) .
C3 H3 0.9500 .
C3S H3S1 0.9800 .
C3S H3S2 0.9800 .
C3S H3S3 0.9800 .
C4 C5 1.388(4) .
C4 H4 0.9500 .
C4S C5S 1.452(7) .
C4S H4S1 0.9800 .
C4S H4S2 0.9800 .
C4S H4S3 0.9800 .
C5 C6 1.390(3) .
C5 H5 0.9500 .
C5S C6S 1.467(6) .
C6 H6 0.9500 .
C6S H6S1 0.9800 .
C6S H6S2 0.9800 .
C6S H6S3 0.9800 .
C7 C12 1.390(3) .
C7 C8 1.397(3) .
C8 C9 1.387(3) .
C8 H8 0.9500 .
C9 C10 1.389(3) .
C9 H9 0.9500 .
C10 C11 1.392(3) .
C10 H10 0.9500 .
C11 C12 1.396(3) .
C11 H11 0.9500 .
C12 H12 0.9500 .
C13 C14 1.394(3) .
C13 C18 1.400(3) .
C14 C15 1.393(3) .
C14 H14 0.9500 .
C15 C16 1.390(3) .
C15 H15 0.9500 .
C16 C17 1.391(3) .
C16 H16 0.9500 .
C17 C18 1.391(3) .
C17 H17 0.9500 .
C18 H18 0.9500 .
C19 C24 1.388(3) .
C19 C20 1.393(3) .
C20 C21 1.382(3) .
C20 H20 0.9500 .
C21 C22 1.382(4) .
C21 H21 0.9500 .
C22 C23 1.385(4) .
C22 H22 0.9500 .
C23 C24 1.386(3) .
C23 H23 0.9500 .
C24 H24 0.9500 .
C25 C26 1.399(3) .
C25 C30 1.403(3) .
C26 C27 1.392(3) .
C26 H26 0.9500 .
C27 C28 1.395(3) .
C27 H27 0.9500 .
C28 C29 1.388(3) .
C28 H28 0.9500 .
C29 C30 1.390(3) .
C29 H29 0.9500 .
C30 H30 0.9500 .
C31 C36 1.393(3) .
C31 C32 1.395(3) .
C32 C33 1.390(4) .
C32 H32 0.9500 .
C33 C34 1.384(4) .
C33 H33 0.9500 .
C34 C35 1.384(4) .
C34 H34 0.9500 .
C35 C36 1.392(3) .
C35 H35 0.9500 .
C36 H36 0.9500 .
C37 C42 1.394(3) .
C37 C38 1.399(3) .
C38 C39 1.390(3) .
C38 H38 0.9500 .
C39 C40 1.393(3) .
C39 H39 0.9500 .
C40 C41 1.388(3) .
C40 H40 0.9500 .
C41 C42 1.387(3) .
C41 H41 0.9500 .
C42 H42 0.9500 .
C43 C48 1.392(3) .
C43 C44 1.392(3) .
C44 C45 1.390(3) .
C44 H44 0.9500 .
C45 C46 1.379(3) .
C45 H45 0.9500 .
C46 C47 1.391(4) .
C46 H46 0.9500 .
C47 C48 1.394(3) .
C47 H47 0.9500 .
C48 H48 0.9500 .
C49 C50 1.397(3) .
C49 C54 1.399(3) .
C50 C51 1.395(3) .
C50 H50 0.9500 .
C51 C52 1.389(3) .
C51 H51 0.9500 .
C52 C53 1.392(3) .
C52 H52 0.9500 .
C53 C54 1.390(3) .
C53 H53 0.9500 .
C54 H54 0.9500 .
